data_4346982
loop_
_publ_author_name
'Attar, Salahuddin'
'Espa, Davide'
'Artizzu, Flavia'
'Mercuri, M. Laura'
'Serpe, Angela'
'Sessini, Elisa'
'Concas, Giorgio'
'Congiu, Francesco'
'Marchi\`o, Luciano'
'Deplano, Paola'

_publ_section_title
;
 A Platinum-Dithiolene Monoanionic Salt Exhibiting Multiproperties,
 Including Room-Temperature Proton-Dependent Solution Luminescence.
;
_journal_issue 11
_journal_name_full 'Inorganic chemistry'
_journal_page_first 5118
_journal_page_last 5126
_journal_paper_doi 10.1021/acs.inorgchem.5b02491
_journal_volume 55
_journal_year 2016
_chemical_absolute_configuration rmad
_chemical_formula_moiety 'C20 H8 N4 S8 Pt 1-, C11 H18 N 1+, C3 H7 N O'
_chemical_formula_sum 'C34 H33 N6 O Pt S8'
_chemical_formula_weight 993.23
_space_group_crystal_system triclinic
_space_group_IT_number 1
_space_group_name_Hall 'P 1'
_space_group_name_H-M_alt 'P 1'
_atom_sites_solution_hydrogens geom
_audit_creation_method SHELXL-2014/7
_cell_angle_alpha 75.536(6)
_cell_angle_beta 74.930(5)
_cell_angle_gamma 76.395(5)
_cell_formula_units_Z 1
_cell_length_a 7.917(3)
_cell_length_b 9.545(4)
_cell_length_c 13.778(5)
_cell_measurement_reflns_used 6648
_cell_measurement_temperature 293(2)
_cell_measurement_theta_max 26.54
_cell_measurement_theta_min 1.56
_cell_volume 957.2(6)
_computing_cell_refinement Saint
_computing_data_collection Smart
_computing_data_reduction Saint
_computing_structure_refinement 'SHELXL-2014/7 (Sheldrick, 2014)'
_computing_structure_solution Sir2004
_diffrn_ambient_temperature 293(2)
_diffrn_measured_fraction_theta_full 1.000
_diffrn_measured_fraction_theta_max 0.996
_diffrn_measurement_device_type 'Bruker Smart APEXII CCD'
_diffrn_measurement_method 'thetah & omega scan'
_diffrn_radiation_type MoK\a
_diffrn_radiation_wavelength 0.71073
_diffrn_reflns_av_R_equivalents 0.0375
_diffrn_reflns_av_unetI/netI 0.0810
_diffrn_reflns_Laue_measured_fraction_full 1.000
_diffrn_reflns_Laue_measured_fraction_max 0.996
_diffrn_reflns_limit_h_max 9
_diffrn_reflns_limit_h_min -9
_diffrn_reflns_limit_k_max 11
_diffrn_reflns_limit_k_min -11
_diffrn_reflns_limit_l_max 17
_diffrn_reflns_limit_l_min -17
_diffrn_reflns_number 11445
_diffrn_reflns_point_group_measured_fraction_full 0.992
_diffrn_reflns_point_group_measured_fraction_max 0.984
_diffrn_reflns_theta_full 25.242
_diffrn_reflns_theta_max 26.535
_diffrn_reflns_theta_min 1.562
_diffrn_source 'sealed tube'
_exptl_absorpt_coefficient_mu 4.139
_exptl_absorpt_correction_T_max 1.000
_exptl_absorpt_correction_T_min 0.622
_exptl_absorpt_correction_type multi-scan
_exptl_absorpt_process_details SADABS
_exptl_crystal_colour red
_exptl_crystal_density_diffrn 1.723
_exptl_crystal_description plate
_exptl_crystal_F_000 493
_exptl_crystal_size_max 0.32
_exptl_crystal_size_mid 0.27
_exptl_crystal_size_min 0.13
_refine_diff_density_max 1.239
_refine_diff_density_min -1.403
_refine_diff_density_rms 0.120
_refine_ls_abs_structure_details
;
 Classical Flack method preferred over Parsons because s.u. lower.
;
_refine_ls_abs_structure_Flack -0.011(14)
_refine_ls_extinction_method none
_refine_ls_goodness_of_fit_ref 1.010
_refine_ls_hydrogen_treatment constr
_refine_ls_matrix_type full
_refine_ls_number_parameters 457
_refine_ls_number_reflns 7838
_refine_ls_number_restraints 3
_refine_ls_restrained_S_all 1.010
_refine_ls_R_factor_all 0.0620
_refine_ls_R_factor_gt 0.0533
_refine_ls_shift/su_max 0.000
_refine_ls_shift/su_mean 0.000
_refine_ls_structure_factor_coef Fsqd
_refine_ls_weighting_details 'w=1/[\s^2^(Fo^2^)+(0.0810P)^2^] where P=(Fo^2^+2Fc^2^)/3'
_refine_ls_weighting_scheme calc
_refine_ls_wR_factor_gt 0.1351
_refine_ls_wR_factor_ref 0.1417
_reflns_Friedel_coverage 0.977
_reflns_Friedel_fraction_full 0.984
_reflns_Friedel_fraction_max 0.973
_reflns_number_gt 6795
_reflns_number_total 7838
_reflns_threshold_expression 'I > 2\s(I)'
_cod_data_source_file ic5b02491_si_002.cif
_cod_data_source_block shelx
_cod_database_code 4346982
_shelx_shelxl_version_number 2014/7
_shelx_space_group_comment
;
The symmetry employed for this shelxl refinement is uniquely defined
by the following loop, which should always be used as a source of
symmetry information in preference to the above space-group names.
They are only intended as comments.
;

loop_
_space_group_symop_operation_xyz
'x, y, z'

loop_
_atom_site_label
_atom_site_type_symbol
_atom_site_fract_x
_atom_site_fract_y
_atom_site_fract_z
_atom_site_U_iso_or_equiv
_atom_site_adp_type
_atom_site_occupancy
_atom_site_site_symmetry_order
_atom_site_calc_flag
_atom_site_refinement_flags_posn
_atom_site_refinement_flags_adp
Pt Pt 0.78201(14) 0.49771(12) 0.70740(10) 0.04498(18) Uani 1 1 d . .
S32 S 0.2921(11) 0.7026(10) 0.5333(6) 0.0534(18) Uani 1 1 d . .
S21 S 1.0715(10) 0.4109(8) 0.7156(6) 0.0458(17) Uani 1 1 d . .
S11 S 0.7043(10) 0.4306(9) 0.8811(6) 0.0509(18) Uani 1 1 d . .
S22 S 0.8631(12) 0.5638(10) 0.5327(6) 0.060(2) Uani 1 1 d . .
S12 S 0.4929(11) 0.5839(9) 0.6985(6) 0.0523(19) Uani 1 1 d . .
S42 S 0.6696(12) 0.6761(10) 0.3648(7) 0.058(2) Uani 1 1 d . .
S31 S 0.8907(12) 0.3102(11) 1.0507(6) 0.058(2) Uani 1 1 d . .
S41 S 1.2668(10) 0.2788(10) 0.8812(7) 0.0551(19) Uani 1 1 d . .
N11 N 1.021(3) 0.051(3) 1.1445(19) 0.059(6) Uani 1 1 d . .
C32 C 0.504(4) 0.832(3) 0.357(2) 0.054(7) Uani 1 1 d . .
C31 C 1.209(4) 0.127(3) 0.982(2) 0.052(6) Uani 1 1 d . .
C101 C 1.295(4) -0.099(3) 1.073(2) 0.054(6) Uani 1 1 d . .
N21 N 1.328(3) 0.008(2) 0.9860(19) 0.054(5) Uani 1 1 d . .
N12 N 0.222(3) 0.969(2) 0.4261(15) 0.049(5) Uani 1 1 d . .
C102 C 0.405(4) 1.060(3) 0.263(2) 0.051(7) Uani 1 1 d . .
C82 C 0.307(5) 1.296(4) 0.163(3) 0.075(9) Uani 1 1 d . .
H82 H 0.3173 1.3669 0.1024 0.090 Uiso 1 1 calc R U
C22 C 0.655(3) 0.622(3) 0.4974(19) 0.035(5) Uani 1 1 d . .
C42 C 0.342(3) 0.849(3) 0.4345(16) 0.039(5) Uani 1 1 d . .
C21 C 1.058(3) 0.352(3) 0.845(2) 0.050(7) Uani 1 1 d . .
C91 C 1.418(5) -0.231(4) 1.082(3) 0.071(8) Uani 1 1 d . .
H91 H 1.5156 -0.2467 1.0291 0.085 Uiso 1 1 calc R U
C92 C 0.431(5) 1.173(3) 0.173(3) 0.067(8) Uani 1 1 d . .
H92 H 0.5336 1.1623 0.1225 0.080 Uiso 1 1 calc R U
C11 C 0.906(4) 0.358(3) 0.913(2) 0.049(6) Uani 1 1 d . .
C51 C 1.145(4) -0.078(3) 1.157(2) 0.058(7) Uani 1 1 d . .
C23 C 0.970(2) 0.8983(19) 0.8802(14) 0.051(4) Uani 1 1 d . .
C73 C 1.068(3) 0.758(3) 0.884(2) 0.074(6) Uani 1 1 d . .
H73 H 1.1459 0.7307 0.8259 0.089 Uiso 1 1 calc R U
C81 C 1.394(6) -0.342(4) 1.172(3) 0.086(11) Uani 1 1 d . .
H81 H 1.4764 -0.4287 1.1789 0.104 Uiso 1 1 calc R U
C12 C 0.503(4) 0.637(3) 0.5661(19) 0.040(6) Uani 1 1 d . .
C52 C 0.247(4) 1.077(3) 0.341(2) 0.055(6) Uani 1 1 d . .
C61 C 1.129(5) -0.189(4) 1.242(3) 0.079(10) Uani 1 1 d . .
H61 H 1.0348 -0.1748 1.2972 0.095 Uiso 1 1 calc R U
C71 C 1.248(6) -0.319(4) 1.249(3) 0.080(10) Uani 1 1 d . .
H71 H 1.2291 -0.3932 1.3066 0.096 Uiso 1 1 calc R U
C63 C 1.050(3) 0.655(3) 0.980(2) 0.080(6) Uani 1 1 d . .
H63 H 1.1123 0.5585 0.9833 0.096 Uiso 1 1 calc R U
C62 C 0.126(5) 1.212(4) 0.332(3) 0.080(10) Uani 1 1 d . .
H62 H 0.0259 1.2282 0.3833 0.095 Uiso 1 1 calc R U
C33 C 0.859(3) 0.938(3) 0.9682(16) 0.055(5) Uani 1 1 d . .
H33 H 0.7926 1.0330 0.9650 0.065 Uiso 1 1 calc R U
C43 C 0.844(3) 0.840(3) 1.0602(15) 0.074(6) Uani 1 1 d . .
H43 H 0.7705 0.8681 1.1192 0.089 Uiso 1 1 calc R U
C53 C 0.940(4) 0.698(3) 1.064(2) 0.077(8) Uani 1 1 d . .
H53 H 0.9292 0.6306 1.1266 0.092 Uiso 1 1 calc R U
C72 C 0.159(5) 1.316(4) 0.248(3) 0.087(11) Uani 1 1 d . .
H72 H 0.0810 1.4062 0.2440 0.104 Uiso 1 1 calc R U
N13 N 0.8510(19) 1.0086(16) 0.7178(11) 0.058(3) Uani 1 1 d . .
C13 C 0.989(2) 1.0104(19) 0.7806(13) 0.056(4) Uani 1 1 d . .
H13 H 0.9578 1.1072 0.7995 0.067 Uiso 1 1 calc R U
C83 C 1.177(3) 0.998(3) 0.7175(19) 0.086(7) Uani 1 1 d . .
H83A H 1.2584 0.9817 0.7618 0.129 Uiso 1 1 calc R U
H83B H 1.1889 1.0882 0.6680 0.129 Uiso 1 1 calc R U
H83C H 1.2027 0.9180 0.6827 0.129 Uiso 1 1 calc R U
C41 C 1.051(3) 0.146(3) 1.0617(18) 0.038(5) Uani 1 1 d . .
N1S N 0.582(2) 0.210(2) 0.4234(14) 0.074(4) Uani 1 1 d . .
O1S O 0.569(3) -0.004(2) 0.5372(18) 0.116(7) Uani 1 1 d . .
C113 C 0.892(3) 1.115(2) 0.6150(16) 0.081(6) Uani 1 1 d . .
H11A H 0.7888 1.1438 0.5853 0.122 Uiso 1 1 calc R U
H11B H 0.9893 1.0667 0.5695 0.122 Uiso 1 1 calc R U
H11C H 0.9234 1.2000 0.6257 0.122 Uiso 1 1 calc R U
C103 C 0.866(3) 0.859(2) 0.696(2) 0.083(7) Uani 1 1 d . .
H10A H 0.8179 0.7951 0.7576 0.124 Uiso 1 1 calc R U
H10B H 0.9894 0.8191 0.6724 0.124 Uiso 1 1 calc R U
H10C H 0.8019 0.8671 0.6442 0.124 Uiso 1 1 calc R U
C93 C 0.666(3) 1.056(3) 0.7733(18) 0.075(5) Uani 1 1 d . .
H93A H 0.5836 1.0360 0.7409 0.112 Uiso 1 1 calc R U
H93B H 0.6460 1.1602 0.7715 0.112 Uiso 1 1 calc R U
H93C H 0.6504 1.0040 0.8433 0.112 Uiso 1 1 calc R U
C1S C 0.631(4) 0.066(3) 0.452(3) 0.080(9) Uani 1 1 d . .
H1S H 0.7158 0.0158 0.4061 0.096 Uiso 1 1 calc R U
C2S C 0.443(4) 0.296(3) 0.487(3) 0.105(10) Uani 1 1 d . .
H2S1 H 0.3418 0.2485 0.5117 0.157 Uiso 1 1 calc R U
H2S2 H 0.4099 0.3923 0.4469 0.157 Uiso 1 1 calc R U
H2S3 H 0.4857 0.3053 0.5437 0.157 Uiso 1 1 calc R U
N22 N 0.531(3) 0.938(3) 0.2716(17) 0.051(5) Uani 1 1 d . .
C3S C 0.660(6) 0.286(5) 0.323(3) 0.117(14) Uani 1 1 d . .
H3S1 H 0.7408 0.2160 0.2855 0.175 Uiso 1 1 calc R U
H3S2 H 0.7240 0.3554 0.3304 0.175 Uiso 1 1 calc R U
H3S3 H 0.5681 0.3369 0.2868 0.175 Uiso 1 1 calc R U

loop_
_atom_site_aniso_label
_atom_site_aniso_U_11
_atom_site_aniso_U_22
_atom_site_aniso_U_33
_atom_site_aniso_U_23
_atom_site_aniso_U_13
_atom_site_aniso_U_12
Pt 0.0412(3) 0.0387(3) 0.0523(3) -0.00732(18) -0.00750(18) -0.00687(17)
S32 0.044(4) 0.057(4) 0.050(4) 0.002(3) -0.004(3) -0.013(3)
S21 0.041(4) 0.047(4) 0.046(4) -0.007(3) -0.004(3) -0.009(3)
S11 0.035(4) 0.054(4) 0.063(5) -0.015(3) -0.008(3) -0.006(3)
S22 0.044(4) 0.069(5) 0.050(4) 0.000(4) 0.000(3) -0.004(4)
S12 0.040(4) 0.056(4) 0.047(4) 0.001(3) -0.001(3) -0.003(3)
S42 0.058(5) 0.060(4) 0.050(4) -0.017(3) -0.003(3) -0.002(3)
S31 0.054(5) 0.068(5) 0.045(4) -0.011(3) -0.002(3) -0.007(4)
S41 0.036(3) 0.056(4) 0.068(4) 0.000(3) -0.011(3) -0.012(3)
N11 0.060(14) 0.063(14) 0.054(13) 0.008(10) -0.015(10) -0.030(11)
C32 0.074(16) 0.056(13) 0.046(12) -0.017(10) -0.006(11) -0.038(12)
C31 0.048(12) 0.043(11) 0.066(14) 0.007(9) -0.014(10) -0.025(10)
C101 0.059(13) 0.045(11) 0.066(13) 0.007(9) -0.029(10) -0.026(10)
N21 0.056(11) 0.038(9) 0.072(13) -0.007(8) -0.022(9) -0.008(8)
N12 0.052(11) 0.060(12) 0.034(8) -0.003(7) -0.013(7) -0.011(9)
C102 0.066(15) 0.049(13) 0.045(12) -0.001(10) -0.012(10) -0.033(12)
C82 0.10(2) 0.060(17) 0.068(17) 0.017(13) -0.041(16) -0.034(16)
C22 0.041(12) 0.027(9) 0.043(11) -0.011(7) -0.013(8) -0.006(8)
C42 0.041(11) 0.045(11) 0.037(9) -0.016(8) -0.011(8) -0.008(8)
C21 0.028(12) 0.040(13) 0.073(17) -0.009(11) -0.004(10) -0.001(9)
C91 0.080(19) 0.051(14) 0.084(19) -0.001(12) -0.032(15) -0.016(13)
C92 0.08(2) 0.058(17) 0.071(19) 0.013(13) -0.034(15) -0.033(15)
C11 0.044(13) 0.047(13) 0.063(14) -0.013(10) -0.011(10) -0.023(10)
C51 0.058(15) 0.052(14) 0.067(16) -0.001(11) -0.023(12) -0.021(12)
C23 0.049(9) 0.043(9) 0.065(10) -0.011(7) -0.011(7) -0.017(7)
C73 0.069(14) 0.069(15) 0.084(15) -0.031(12) -0.014(11) 0.003(11)
C81 0.12(3) 0.049(14) 0.10(2) 0.016(14) -0.05(2) -0.017(15)
C12 0.053(14) 0.037(11) 0.044(12) -0.011(9) -0.018(10) -0.021(10)
C52 0.052(12) 0.054(13) 0.065(13) -0.007(10) -0.020(10) -0.015(10)
C61 0.09(3) 0.09(3) 0.059(18) -0.008(16) -0.017(17) -0.04(2)
C71 0.11(3) 0.058(17) 0.08(2) 0.009(14) -0.05(2) -0.026(17)
C63 0.079(15) 0.063(13) 0.100(19) -0.012(13) -0.028(14) -0.014(11)
C62 0.072(18) 0.08(2) 0.078(19) 0.003(15) -0.034(15) 0.004(15)
C33 0.050(12) 0.061(11) 0.053(10) -0.015(8) -0.004(9) -0.012(9)
C43 0.077(13) 0.101(17) 0.050(10) -0.014(10) -0.013(9) -0.030(12)
C53 0.10(2) 0.061(14) 0.078(18) 0.013(12) -0.046(16) -0.024(13)
C72 0.10(2) 0.062(18) 0.10(2) 0.006(15) -0.06(2) 0.007(15)
N13 0.060(9) 0.054(8) 0.058(8) -0.020(7) 0.002(7) -0.014(7)
C13 0.063(10) 0.047(9) 0.060(10) -0.015(7) -0.004(8) -0.019(8)
C83 0.067(13) 0.084(15) 0.104(17) -0.030(13) 0.015(11) -0.034(11)
C41 0.032(9) 0.042(11) 0.042(11) 0.000(8) -0.016(8) -0.011(8)
N1S 0.074(11) 0.070(11) 0.077(11) -0.014(9) -0.019(9) -0.007(9)
O1S 0.154(19) 0.080(12) 0.126(16) 0.023(11) -0.065(14) -0.050(12)
C113 0.109(18) 0.075(13) 0.066(12) 0.001(10) -0.018(12) -0.045(13)
C103 0.091(16) 0.053(12) 0.12(2) -0.043(13) -0.035(15) -0.013(11)
C93 0.060(12) 0.081(15) 0.085(15) -0.023(12) -0.013(10) -0.012(11)
C1S 0.076(18) 0.070(16) 0.12(2) -0.039(16) -0.040(17) -0.013(14)
C2S 0.11(2) 0.074(19) 0.12(3) -0.038(18) 0.012(19) -0.011(16)
N22 0.051(12) 0.064(14) 0.050(12) -0.016(10) -0.017(9) -0.019(10)
C3S 0.12(3) 0.15(4) 0.073(19) -0.007(19) -0.018(18) -0.04(3)

loop_
_atom_type_symbol
_atom_type_description
_atom_type_scat_dispersion_real
_atom_type_scat_dispersion_imag
_atom_type_scat_source
C C 0.0033 0.0016 'International Tables Vol C Tables 4.2.6.8 and 6.1.1.4'
H H 0.0000 0.0000 'International Tables Vol C Tables 4.2.6.8 and 6.1.1.4'
N N 0.0061 0.0033 'International Tables Vol C Tables 4.2.6.8 and 6.1.1.4'
S S 0.1246 0.1234 'International Tables Vol C Tables 4.2.6.8 and 6.1.1.4'
Pt Pt -1.7033 8.3905 'International Tables Vol C Tables 4.2.6.8 and 6.1.1.4'
O O 0.0106 0.0060 'International Tables Vol C Tables 4.2.6.8 and 6.1.1.4'

loop_
_geom_angle_atom_site_label_1
_geom_angle_atom_site_label_2
_geom_angle_atom_site_label_3
_geom_angle
S12 Pt S21 179.7(4)
S12 Pt S11 90.9(3)
S21 Pt S11 89.3(3)
S12 Pt S22 89.7(3)
S21 Pt S22 90.1(3)
S11 Pt S22 179.4(4)
C42 S32 C12 99.8(12)
C21 S21 Pt 102.1(9)
C11 S11 Pt 101.9(11)
C22 S22 Pt 102.0(9)
C12 S12 Pt 103.1(10)
C32 S42 C22 101.7(12)
C41 S31 C11 101.0(13)
C21 S41 C31 100.3(13)
C41 N11 C51 118(2)
N22 C32 C42 120(3)
N22 C32 S42 117(2)
C42 C32 S42 123(2)
N21 C31 C41 123(2)
N21 C31 S41 116(2)
C41 C31 S41 121(2)
N21 C101 C91 119(3)
N21 C101 C51 123(3)
C91 C101 C51 119(3)
C31 N21 C101 115(3)
C42 N12 C52 119(2)
N22 C102 C52 121(2)
N22 C102 C92 119(3)
C52 C102 C92 120(3)
C92 C82 C72 118(3)
C92 C82 H82 120.9
C72 C82 H82 120.9
C12 C22 S42 124(2)
C12 C22 S22 122(2)
S42 C22 S22 113.8(15)
N12 C42 C32 121(2)
N12 C42 S32 118.4(17)
C32 C42 S32 120.3(19)
C11 C21 S21 123(2)
C11 C21 S41 123(2)
S21 C21 S41 114.6(15)
C101 C91 C81 121(4)
C101 C91 H91 119.7
C81 C91 H91 119.7
C82 C92 C102 120(3)
C82 C92 H92 120.0
C102 C92 H92 120.0
C21 C11 S11 124(3)
C21 C11 S31 123(2)
S11 C11 S31 112.6(17)
C61 C51 N11 124(3)
C61 C51 C101 118(3)
N11 C51 C101 118(3)
C73 C23 C33 120(2)
C73 C23 C13 120.3(18)
C33 C23 C13 119.9(17)
C23 C73 C63 119(2)
C23 C73 H73 120.4
C63 C73 H73 120.4
C71 C81 C91 119(4)
C71 C81 H81 120.4
C91 C81 H81 120.4
C22 C12 S12 122(2)
C22 C12 S32 124(2)
S12 C12 S32 114.1(15)
N12 C52 C62 121(3)
N12 C52 C102 120(3)
C62 C52 C102 119(3)
C71 C61 C51 122(4)
C71 C61 H61 118.9
C51 C61 H61 118.9
C81 C71 C61 121(3)
C81 C71 H71 119.5
C61 C71 H71 119.5
C53 C63 C73 119(2)
C53 C63 H63 120.3
C73 C63 H63 120.3
C72 C62 C52 119(4)
C72 C62 H62 120.6
C52 C62 H62 120.6
C43 C33 C23 121(2)
C43 C33 H33 119.5
C23 C33 H33 119.5
C33 C43 C53 120(2)
C33 C43 H43 120.2
C53 C43 H43 120.2
C63 C53 C43 121(2)
C63 C53 H53 119.4
C43 C53 H53 119.4
C62 C72 C82 124(3)
C62 C72 H72 118.2
C82 C72 H72 118.2
C93 N13 C103 109.0(16)
C93 N13 C113 109.9(17)
C103 N13 C113 107.8(17)
C93 N13 C13 110.7(14)
C103 N13 C13 112.1(15)
C113 N13 C13 107.3(14)
C23 C13 C83 113.2(17)
C23 C13 N13 111.5(13)
C83 C13 N13 112.5(16)
C23 C13 H13 106.3
C83 C13 H13 106.3
N13 C13 H13 106.3
C13 C83 H83A 109.5
C13 C83 H83B 109.5
H83A C83 H83B 109.5
C13 C83 H83C 109.5
H83A C83 H83C 109.5
H83B C83 H83C 109.5
N11 C41 C31 123(2)
N11 C41 S31 116(2)
C31 C41 S31 120.6(18)
C1S N1S C3S 120(3)
C1S N1S C2S 122(2)
C3S N1S C2S 117(3)
N13 C113 H11A 109.5
N13 C113 H11B 109.5
H11A C113 H11B 109.5
N13 C113 H11C 109.5
H11A C113 H11C 109.5
H11B C113 H11C 109.5
N13 C103 H10A 109.5
N13 C103 H10B 109.5
H10A C103 H10B 109.5
N13 C103 H10C 109.5
H10A C103 H10C 109.5
H10B C103 H10C 109.5
N13 C93 H93A 109.5
N13 C93 H93B 109.5
H93A C93 H93B 109.5
N13 C93 H93C 109.5
H93A C93 H93C 109.5
H93B C93 H93C 109.5
O1S C1S N1S 123(3)
O1S C1S H1S 118.4
N1S C1S H1S 118.4
N1S C2S H2S1 109.5
N1S C2S H2S2 109.5
H2S1 C2S H2S2 109.5
N1S C2S H2S3 109.5
H2S1 C2S H2S3 109.5
H2S2 C2S H2S3 109.5
C32 N22 C102 118(2)
N1S C3S H3S1 109.5
N1S C3S H3S2 109.5
H3S1 C3S H3S2 109.5
N1S C3S H3S3 109.5
H3S1 C3S H3S3 109.5
H3S2 C3S H3S3 109.5

loop_
_geom_bond_atom_site_label_1
_geom_bond_atom_site_label_2
_geom_bond_distance
Pt S12 2.267(8)
Pt S21 2.268(8)
Pt S11 2.274(8)
Pt S22 2.288(8)
S32 C42 1.73(2)
S32 C12 1.77(3)
S21 C21 1.72(3)
S11 C11 1.71(3)
S22 C22 1.77(3)
S12 C12 1.75(3)
S42 C32 1.74(3)
S42 C22 1.75(3)
S31 C41 1.77(2)
S31 C11 1.82(3)
S41 C21 1.78(3)
S41 C31 1.79(3)
N11 C41 1.27(3)
N11 C51 1.39(4)
C32 N22 1.35(3)
C32 C42 1.45(3)
C31 N21 1.29(4)
C31 C41 1.44(4)
C101 N21 1.38(3)
C101 C91 1.40(4)
C101 C51 1.44(4)
N12 C42 1.31(3)
N12 C52 1.37(3)
C102 N22 1.35(4)
C102 C52 1.42(4)
C102 C92 1.43(4)
C82 C92 1.34(5)
C82 C72 1.44(5)
C82 H82 0.9300
C22 C12 1.33(4)
C21 C11 1.31(4)
C91 C81 1.41(5)
C91 H91 0.9300
C92 H92 0.9300
C51 C61 1.37(4)
C23 C73 1.38(3)
C23 C33 1.38(3)
C23 C13 1.51(2)
C73 C63 1.43(3)
C73 H73 0.9300
C81 C71 1.36(5)
C81 H81 0.9300
C52 C62 1.41(4)
C61 C71 1.37(5)
C61 H61 0.9300
C71 H71 0.9300
C63 C53 1.35(4)
C63 H63 0.9300
C62 C72 1.33(5)
C62 H62 0.9300
C33 C43 1.37(3)
C33 H33 0.9300
C43 C53 1.39(4)
C43 H43 0.9300
C53 H53 0.9300
C72 H72 0.9300
N13 C93 1.49(3)
N13 C103 1.50(2)
N13 C113 1.53(2)
N13 C13 1.56(2)
C13 C83 1.51(3)
C13 H13 0.9800
C83 H83A 0.9600
C83 H83B 0.9600
C83 H83C 0.9600
N1S C1S 1.32(3)
N1S C3S 1.44(4)
N1S C2S 1.44(3)
O1S C1S 1.24(4)
C113 H11A 0.9600
C113 H11B 0.9600
C113 H11C 0.9600
C103 H10A 0.9600
C103 H10B 0.9600
C103 H10C 0.9600
C93 H93A 0.9600
C93 H93B 0.9600
C93 H93C 0.9600
C1S H1S 0.9300
C2S H2S1 0.9600
C2S H2S2 0.9600
C2S H2S3 0.9600
C3S H3S1 0.9600
C3S H3S2 0.9600
C3S H3S3 0.9600
